data_7038570
loop_
_publ_author_name
'M\"akel\"a, T'
'Rissanen, K.'

_publ_section_title
;
 Ion pair complexes and anion binding in the solution of a ditopic
 receptor.
;
_journal_issue 15
_journal_name_full 'Dalton transactions (Cambridge, England : 2003)'
_journal_page_first 6481
_journal_page_last 6490
_journal_paper_doi 10.1039/c6dt00414h
_journal_volume 45
_journal_year 2016
_chemical_formula_moiety 'C56 H60 K N12 O22, I'
_chemical_formula_sum 'C56 H60 I K N12 O22'
_chemical_formula_weight 1419.16
_chemical_name_systematic
;
 ?
;
_space_group_crystal_system monoclinic
_space_group_IT_number 14
_space_group_name_Hall '-P 2ybc'
_space_group_name_H-M_alt 'P 1 21/c 1'
_symmetry_space_group_name_Hall '-P 2ybc'
_symmetry_space_group_name_H-M 'P 1 21/c 1'
_atom_sites_solution_hydrogens geom
_atom_sites_solution_primary direct
_audit_creation_date 2015-06-26
_audit_creation_method
;
Olex2 1.2
(compiled 2015.01.26 svn.r3150 for OlexSys, GUI svn.r4998)
;
_audit_update_record
;
2015-09-17 deposited with the CCDC.
2016-02-24 downloaded from the CCDC.
;
_cell_angle_alpha 90
_cell_angle_beta 96.677(2)
_cell_angle_gamma 90
_cell_formula_units_Z 4
_cell_length_a 15.5513(4)
_cell_length_b 25.3840(6)
_cell_length_c 16.1619(4)
_cell_measurement_reflns_used 8788
_cell_measurement_temperature 123.00(10)
_cell_measurement_theta_max 73.2690
_cell_measurement_theta_min 4.1080
_cell_volume 6336.7(3)
_computing_cell_refinement
;
CrysAlisPro, Agilent Technologies,
Version 1.171.37.31 (release 14-01-2014 CrysAlis171 .NET)
(compiled Jan 14 2014,18:38:05)
;
_computing_data_collection
;
CrysAlisPro, Agilent Technologies,
Version 1.171.37.31 (release 14-01-2014 CrysAlis171 .NET)
(compiled Jan 14 2014,18:38:05)
;
_computing_data_reduction
;
CrysAlisPro, Agilent Technologies,
Version 1.171.37.31 (release 14-01-2014 CrysAlis171 .NET)
(compiled Jan 14 2014,18:38:05)
;
_computing_molecular_graphics 'Olex2 (Dolomanov et al., 2009)'
_computing_publication_material 'Olex2 (Dolomanov et al., 2009)'
_computing_structure_refinement 'ShelXL (Sheldrick, 2008)'
_computing_structure_solution 'ShelXS (Sheldrick, 2008)'
_diffrn_ambient_environment N~2~
_diffrn_ambient_temperature 123.00(10)
_diffrn_detector 'CCD plate'
_diffrn_detector_area_resol_mean 5.1977
_diffrn_detector_type Atlas
_diffrn_measured_fraction_theta_full 0.989
_diffrn_measured_fraction_theta_max 0.989
_diffrn_measurement_details
;
  1 omega -116.00  -17.00   1.0000   26.0000
omega____ theta____ kappa____ phi______ frames
    -      -41.6513  -37.0000  -60.0000 99

  2 omega  -41.00   33.00   1.0000   26.0000
omega____ theta____ kappa____ phi______ frames
    -      -41.6513   37.0000   90.0000 74

  3 omega   54.00  176.00   1.0000   75.0000
omega____ theta____ kappa____ phi______ frames
    -      105.0818   15.0000   60.0000 122

  4 omega   29.00   89.00   1.0000   75.0000
omega____ theta____ kappa____ phi______ frames
    -      105.0818  -30.0000 -120.0000 60

  5 omega   40.00   99.00   1.0000   75.0000
omega____ theta____ kappa____ phi______ frames
    -      105.0818  -45.0000    0.0000 59

  6 omega   27.00  101.00   1.0000   75.0000
omega____ theta____ kappa____ phi______ frames
    -      105.0818  -94.0000   30.0000 74

  7 omega   43.00  100.00   1.0000   75.0000
omega____ theta____ kappa____ phi______ frames
    -      105.0818  -94.0000  -30.0000 57
;
_diffrn_measurement_device 'four-circle diffractometer'
_diffrn_measurement_device_type 'SuperNova, Dual, Cu at zero, Atlas'
_diffrn_measurement_method '\w scans'
_diffrn_orient_matrix_UB_11 -0.0988987000
_diffrn_orient_matrix_UB_12 -0.0050999000
_diffrn_orient_matrix_UB_13 -0.0014975000
_diffrn_orient_matrix_UB_21 -0.0069376000
_diffrn_orient_matrix_UB_22 -0.0187533000
_diffrn_orient_matrix_UB_23 -0.0912819000
_diffrn_orient_matrix_UB_31 0.0107000000
_diffrn_orient_matrix_UB_32 -0.0574613000
_diffrn_orient_matrix_UB_33 0.0297776000
_diffrn_radiation_monochromator mirror
_diffrn_radiation_probe x-ray
_diffrn_radiation_type CuK\a
_diffrn_radiation_wavelength 1.54184
_diffrn_reflns_av_R_equivalents 0.0383
_diffrn_reflns_av_unetI/netI 0.0580
_diffrn_reflns_Laue_measured_fraction_full 0.968
_diffrn_reflns_Laue_measured_fraction_max 0.989
_diffrn_reflns_limit_h_max 19
_diffrn_reflns_limit_h_min -18
_diffrn_reflns_limit_k_max 19
_diffrn_reflns_limit_k_min -31
_diffrn_reflns_limit_l_max 20
_diffrn_reflns_limit_l_min -15
_diffrn_reflns_number 21888
_diffrn_reflns_point_group_measured_fraction_full 0.968
_diffrn_reflns_point_group_measured_fraction_max 0.989
_diffrn_reflns_theta_full 67.684
_diffrn_reflns_theta_max 66.734
_diffrn_reflns_theta_min 3.349
_diffrn_source 'sealed X-ray tube'
_diffrn_source_type 'SuperNova (Cu) X-ray Source'
_exptl_absorpt_coefficient_mu 5.299
_exptl_absorpt_correction_T_max 0.787
_exptl_absorpt_correction_T_min 0.428
_exptl_absorpt_correction_type analytical
_exptl_absorpt_process_details
;
CrysAlisPro, Agilent Technologies,
Version 1.171.37.31 (release 14-01-2014 CrysAlis171 .NET)
(compiled Jan 14 2014,18:38:05)
Analytical numeric absorption correction using a multifaceted crystal
            model based on expressions derived by R.C. Clark & J.S. Reid.
(Clark, R. C. & Reid, J. S. (1995). Acta Cryst. A51, 887-897)
Empirical absorption correction using spherical harmonics,
 implemented in SCALE3 ABSPACK scaling algorithm.
;
_exptl_crystal_colour yellow
_exptl_crystal_colour_primary yellow
_exptl_crystal_density_diffrn 1.488
_exptl_crystal_description needle
_exptl_crystal_F_000 2912
_exptl_crystal_size_max 0.1819
_exptl_crystal_size_mid 0.041
_exptl_crystal_size_min 0.028
_refine_diff_density_max 1.522
_refine_diff_density_min -0.777
_refine_diff_density_rms 0.095
_refine_ls_extinction_method none
_refine_ls_goodness_of_fit_ref 1.068
_refine_ls_hydrogen_treatment constr
_refine_ls_matrix_type full
_refine_ls_number_parameters 829
_refine_ls_number_reflns 11106
_refine_ls_number_restraints 0
_refine_ls_restrained_S_all 1.068
_refine_ls_R_factor_all 0.0705
_refine_ls_R_factor_gt 0.0596
_refine_ls_shift/su_max 0.001
_refine_ls_shift/su_mean 0.000
_refine_ls_structure_factor_coef Fsqd
_refine_ls_weighting_details 'w=1/[\s^2^(Fo^2^)+(0.0579P)^2^+21.6323P] where P=(Fo^2^+2Fc^2^)/3'
_refine_ls_weighting_scheme calc
_refine_ls_wR_factor_gt 0.1521
_refine_ls_wR_factor_ref 0.1571
_reflns_Friedel_coverage 0.000
_reflns_number_gt 9271
_reflns_number_total 11106
_reflns_threshold_expression 'I > 2\s(I)'
_cod_data_source_file c6dt00414h2.cif
_cod_data_source_block R1_KI
_cod_depositor_comments 'Adding full bibliography for 7038560--7038573.cif.'
_cod_database_code 7038570
_shelxl_version_number 2014-3
_chemical_oxdiff_formula 'C26 H28 N6 O12 K1 I1'
_shelx_space_group_comment
;
The symmetry employed for this shelxl refinement is uniquely defined
by the following loop, which should always be used as a source of
symmetry information in preference to the above space-group names.
They are only intended as comments.
;
_reflns_odcompleteness_completeness 98.81
_reflns_odcompleteness_iscentric 1
_reflns_odcompleteness_theta 66.97
_olex2_refinement_description
;
1. Fixed Uiso
 At 1.2 times of:
  All C(H) groups, All C(H,H) groups, All N(H) groups
2.a Secondary CH2 refined with riding coordinates:
 C21A(H21A,H21B), C21B(H21C,H21D), C22A(H22A,H22B), C22B(H22C,H22D), C23A(H23A,
 H23B), C23B(H23C,H23D), C24A(H24A,H24B), C24B(H24C,H24D), C25A(H25A,H25B),
 C25B(H25C,H25D), C26A(H26A,H26B), C26B(H26C,H26D), C27A(H27A,H27B), C27B(H27C,
 H27D), C28A(H28A,H28B), C28B(H28C,H28D)
2.b Aromatic/amide H refined with riding coordinates:
 N1A(H1A), N1B(H1B), N2A(H2A), N2B(H2B), N3A(H3A), N3B(H3B), N4A(H4A),
 N4B(H4B), C4A(H4AA), C4B(H4BA), C5A(H5A), C5B(H5B), C7A(H7A), C7B(H7B),
 C8A(H8A), C8B(H8B), C10A(H10A), C10B(H10B), C11A(H11A), C11B(H11B), C13A(H13A),
  C13B(H13B), C14A(H14A), C14B(H14B), C17A(H17A), C17B(H17B), C20A(H20A),
 C20B(H20B)
;
_olex2_date_sample_data_collection 7.10.2014
_olex2_submission_special_instructions 'No special instructions were received'

loop_
_space_group_symop_operation_xyz
'x, y, z'
'-x, y+1/2, -z+1/2'
'-x, -y, -z'
'x, -y-1/2, z-1/2'

loop_
_atom_site_label
_atom_site_type_symbol
_atom_site_fract_x
_atom_site_fract_y
_atom_site_fract_z
_atom_site_U_iso_or_equiv
_atom_site_adp_type
_atom_site_occupancy
_atom_site_site_symmetry_order
_atom_site_calc_flag
_atom_site_refinement_flags_posn
K1 K 0.49896(7) 0.68520(5) 0.55185(8) 0.0362(3) Uani 1 1 d .
O1A O 0.8546(2) 0.56931(15) 0.8647(3) 0.0392(9) Uani 1 1 d .
O1B O 0.9317(2) 0.56639(15) 0.5598(3) 0.0370(9) Uani 1 1 d .
O2A O 0.9030(2) 0.81914(14) 0.7677(2) 0.0292(8) Uani 1 1 d .
O2B O 0.9951(2) 0.75015(15) 0.5270(2) 0.0336(8) Uani 1 1 d .
O3A O 1.1239(4) 0.35859(17) 0.9647(3) 0.0585(13) Uani 1 1 d .
O3B O 1.2533(3) 0.38176(17) 0.6642(3) 0.0513(11) Uani 1 1 d .
O4A O 1.2476(3) 0.3995(2) 0.9732(4) 0.0723(16) Uani 1 1 d .
O4B O 1.3242(5) 0.4228(3) 0.7667(4) 0.108(3) Uani 1 1 d .
O5A O 1.1949(4) 1.0210(2) 0.8194(4) 0.0680(15) Uani 1 1 d .
O5B O 1.3539(4) 0.9036(3) 0.5001(5) 0.099(2) Uani 1 1 d .
O6A O 1.2608(3) 0.99686(18) 0.9383(4) 0.0582(13) Uani 1 1 d .
O6B O 1.3766(4) 0.9279(3) 0.6294(5) 0.113(3) Uani 1 1 d .
O7B O 0.6330(2) 0.64120(13) 0.4677(2) 0.0328(8) Uani 1 1 d .
O8B O 0.4722(2) 0.59975(17) 0.4345(3) 0.0406(9) Uani 1 1 d .
O9B O 0.3859(3) 0.69028(19) 0.3826(3) 0.0506(11) Uani 1 1 d .
O10B O 0.4626(3) 0.78252(18) 0.4511(3) 0.0442(10) Uani 1 1 d .
O11B O 0.6250(2) 0.74126(14) 0.4708(2) 0.0342(8) Uani 1 1 d .
O33 O 0.6101(2) 0.64254(14) 0.6902(3) 0.0373(9) Uani 1 1 d .
O36 O 0.4716(3) 0.58122(17) 0.6246(3) 0.0458(10) Uani 1 1 d .
O39 O 0.3405(3) 0.66020(18) 0.6136(3) 0.0464(10) Uani 1 1 d .
O42 O 0.4237(3) 0.74870(18) 0.6845(3) 0.0451(10) Uani 1 1 d .
O45 O 0.5971(2) 0.74632(14) 0.6881(2) 0.0352(8) Uani 1 1 d .
N1A N 0.8986(3) 0.65382(17) 0.8421(3) 0.0317(10) Uani 1 1 d .
H1A H 0.9427 0.6744 0.8499 0.038 Uiso 1 1 calc R
N1B N 0.9233(3) 0.64545(17) 0.6268(3) 0.0321(10) Uani 1 1 d .
H1B H 0.9483 0.6633 0.6680 0.038 Uiso 1 1 calc R
N2A N 0.9989(3) 0.59058(17) 0.8831(3) 0.0349(10) Uani 1 1 d .
H2A H 1.0340 0.6168 0.8832 0.042 Uiso 1 1 calc R
N2B N 1.0407(3) 0.59299(17) 0.6595(3) 0.0320(10) Uani 1 1 d .
H2B H 1.0575 0.6198 0.6897 0.038 Uiso 1 1 calc R
N3A N 0.8721(3) 0.76021(16) 0.8667(3) 0.0277(9) Uani 1 1 d .
H3A H 0.8858 0.7501 0.9173 0.033 Uiso 1 1 calc R
N3B N 0.9089(3) 0.75266(16) 0.6321(3) 0.0255(9) Uani 1 1 d .
H3B H 0.9048 0.7619 0.6827 0.031 Uiso 1 1 calc R
N4A N 0.9688(3) 0.82614(16) 0.9018(3) 0.0271(9) Uani 1 1 d .
H4A H 0.9691 0.8136 0.9512 0.033 Uiso 1 1 calc R
N4B N 1.0331(3) 0.80172(16) 0.6422(3) 0.0279(9) Uani 1 1 d .
H4B H 1.0175 0.8105 0.6896 0.034 Uiso 1 1 calc R
N5A N 1.1682(4) 0.3987(2) 0.9597(4) 0.0496(13) Uani 1 1 d .
N5B N 1.2647(4) 0.4196(2) 0.7095(4) 0.0559(15) Uani 1 1 d .
N6A N 1.2029(3) 0.9926(2) 0.8803(4) 0.0454(13) Uani 1 1 d .
N6B N 1.3350(4) 0.9044(3) 0.5716(5) 0.0712(19) Uani 1 1 d .
C1A C 0.9118(3) 0.6020(2) 0.8628(3) 0.0320(11) Uani 1 1 d .
C1B C 0.9623(3) 0.5986(2) 0.6105(3) 0.0306(11) Uani 1 1 d .
C2A C 0.9131(3) 0.80331(19) 0.8402(3) 0.0263(10) Uani 1 1 d .
C2B C 0.9799(3) 0.76700(19) 0.5953(3) 0.0253(10) Uani 1 1 d .
C3A C 1.0361(4) 0.5418(2) 0.9034(3) 0.0323(11) Uani 1 1 d .
C3B C 1.0963(3) 0.5495(2) 0.6663(3) 0.0298(11) Uani 1 1 d .
C4A C 0.9918(4) 0.4940(2) 0.8916(3) 0.0352(12) Uani 1 1 d .
H4AA H 0.9335 0.4935 0.8708 0.042 Uiso 1 1 calc R
C4B C 1.0939(3) 0.5089(2) 0.6083(3) 0.0323(11) Uani 1 1 d .
H4BA H 1.0549 0.5103 0.5602 0.039 Uiso 1 1 calc R
C5A C 1.0359(4) 0.4471(2) 0.9112(4) 0.0389(13) Uani 1 1 d .
H5A H 1.0070 0.4151 0.9048 0.047 Uiso 1 1 calc R
C5B C 1.1497(4) 0.4663(2) 0.6223(4) 0.0360(12) Uani 1 1 d .
H5B H 1.1478 0.4387 0.5842 0.043 Uiso 1 1 calc R
C6A C 1.1230(4) 0.4485(2) 0.9403(4) 0.0385(13) Uani 1 1 d .
C6B C 1.2077(4) 0.4655(2) 0.6930(4) 0.0386(13) Uani 1 1 d .
C7A C 1.1677(4) 0.4951(2) 0.9523(4) 0.0431(14) Uani 1 1 d .
H7A H 1.2263 0.4952 0.9724 0.052 Uiso 1 1 calc R
C7B C 1.2142(4) 0.5065(3) 0.7499(4) 0.0454(14) Uani 1 1 d .
H7B H 1.2555 0.5059 0.7964 0.054 Uiso 1 1 calc R
C8A C 1.1246(4) 0.5412(2) 0.9341(4) 0.0388(13) Uani 1 1 d .
H8A H 1.1544 0.5729 0.9422 0.047 Uiso 1 1 calc R
C8B C 1.1579(4) 0.5482(2) 0.7360(4) 0.0399(13) Uani 1 1 d .
H8B H 1.1610 0.5760 0.7737 0.048 Uiso 1 1 calc R
C9A C 1.0251(3) 0.86769(19) 0.8921(3) 0.0257(10) Uani 1 1 d .
C9B C 1.1089(3) 0.82414(19) 0.6216(3) 0.0275(10) Uani 1 1 d .
C10A C 1.0149(3) 0.9035(2) 0.8263(3) 0.0302(11) Uani 1 1 d .
H10A H 0.9689 0.8999 0.7845 0.036 Uiso 1 1 calc R
C10B C 1.1396(4) 0.8173(2) 0.5436(4) 0.0368(13) Uani 1 1 d .
H10B H 1.1108 0.7955 0.5033 0.044 Uiso 1 1 calc R
C11A C 1.0731(4) 0.9445(2) 0.8232(4) 0.0349(12) Uani 1 1 d .
H11A H 1.0667 0.9684 0.7792 0.042 Uiso 1 1 calc R
C11B C 1.2148(4) 0.8445(2) 0.5288(4) 0.0416(14) Uani 1 1 d .
H11B H 1.2367 0.8407 0.4780 0.050 Uiso 1 1 calc R
C12A C 1.1407(3) 0.9496(2) 0.8860(4) 0.0344(12) Uani 1 1 d .
C12B C 1.2565(4) 0.8769(3) 0.5895(4) 0.0475(16) Uani 1 1 d .
C13A C 1.1514(4) 0.9153(2) 0.9515(4) 0.0375(13) Uani 1 1 d .
H13A H 1.1971 0.9197 0.9934 0.045 Uiso 1 1 calc R
C13B C 1.2270(4) 0.8838(2) 0.6659(4) 0.0469(15) Uani 1 1 d .
H13B H 1.2558 0.9061 0.7055 0.056 Uiso 1 1 calc R
C14A C 1.0936(3) 0.8736(2) 0.9552(3) 0.0327(11) Uani 1 1 d .
H14A H 1.1007 0.8499 0.9994 0.039 Uiso 1 1 calc R
C14B C 1.1538(4) 0.8570(2) 0.6826(4) 0.0379(13) Uani 1 1 d .
H14B H 1.1339 0.8605 0.7344 0.046 Uiso 1 1 calc R
C15A C 0.8195(3) 0.6765(2) 0.8093(3) 0.0291(11) Uani 1 1 d .
C15B C 0.8481(3) 0.6680(2) 0.5849(3) 0.0275(10) Uani 1 1 d .
C16A C 0.8081(3) 0.7308(2) 0.8164(3) 0.0273(10) Uani 1 1 d .
C16B C 0.8419(3) 0.7227(2) 0.5876(3) 0.0269(10) Uani 1 1 d .
C17A C 0.7346(3) 0.7547(2) 0.7767(3) 0.0296(11) Uani 1 1 d .
H17A H 0.7283 0.7911 0.7797 0.036 Uiso 1 1 calc R
C17B C 0.7684(3) 0.74864(19) 0.5503(3) 0.0276(10) Uani 1 1 d .
H17B H 0.7650 0.7852 0.5522 0.033 Uiso 1 1 calc R
C18A C 0.6706(3) 0.7251(2) 0.7328(3) 0.0318(11) Uani 1 1 d .
C18B C 0.7007(3) 0.7198(2) 0.5105(3) 0.0286(11) Uani 1 1 d .
C19A C 0.6788(3) 0.6701(2) 0.7297(3) 0.0327(11) Uani 1 1 d .
C19B C 0.7055(3) 0.6643(2) 0.5079(3) 0.0291(11) Uani 1 1 d .
C20A C 0.7537(3) 0.6465(2) 0.7655(4) 0.0328(12) Uani 1 1 d .
H20A H 0.7606 0.6103 0.7604 0.039 Uiso 1 1 calc R
C20B C 0.7783(3) 0.6390(2) 0.5445(3) 0.0309(11) Uani 1 1 d .
H20B H 0.7815 0.6024 0.5426 0.037 Uiso 1 1 calc R
C21A C 0.6007(4) 0.5890(2) 0.7163(4) 0.0424(14) Uani 1 1 d .
H21A H 0.6264 0.5846 0.7735 0.051 Uiso 1 1 calc R
H21B H 0.6296 0.5654 0.6814 0.051 Uiso 1 1 calc R
C21B C 0.6232(4) 0.5853(2) 0.4722(4) 0.0346(12) Uani 1 1 d .
H21C H 0.6146 0.5746 0.5282 0.042 Uiso 1 1 calc R
H21D H 0.6743 0.5676 0.4566 0.042 Uiso 1 1 calc R
C22A C 0.5053(4) 0.5767(3) 0.7089(4) 0.0492(16) Uani 1 1 d .
H22A H 0.4964 0.5413 0.7287 0.059 Uiso 1 1 calc R
H22B H 0.4761 0.6012 0.7424 0.059 Uiso 1 1 calc R
C22B C 0.5455(4) 0.5719(2) 0.4123(4) 0.0418(14) Uani 1 1 d .
H22C H 0.5559 0.5813 0.3562 0.050 Uiso 1 1 calc R
H22D H 0.5347 0.5343 0.4136 0.050 Uiso 1 1 calc R
C23A C 0.3809(4) 0.5694(3) 0.6098(4) 0.0502(16) Uani 1 1 d .
H23A H 0.3710 0.5353 0.6339 0.060 Uiso 1 1 calc R
H23B H 0.3645 0.5669 0.5502 0.060 Uiso 1 1 calc R
C23B C 0.4011(4) 0.5992(3) 0.3707(4) 0.0445(14) Uani 1 1 d .
H23C H 0.3714 0.5655 0.3703 0.053 Uiso 1 1 calc R
H23D H 0.4214 0.6042 0.3167 0.053 Uiso 1 1 calc R
C24A C 0.3238(4) 0.6088(3) 0.6446(4) 0.0532(17) Uani 1 1 d .
H24A H 0.2636 0.5996 0.6287 0.064 Uiso 1 1 calc R
H24B H 0.3345 0.6087 0.7049 0.064 Uiso 1 1 calc R
C24B C 0.3410(4) 0.6425(3) 0.3876(4) 0.0525(17) Uani 1 1 d .
H24C H 0.2901 0.6419 0.3468 0.063 Uiso 1 1 calc R
H24D H 0.3228 0.6384 0.4426 0.063 Uiso 1 1 calc R
C25A C 0.2950(4) 0.6995(3) 0.6527(4) 0.0556(18) Uani 1 1 d .
H25A H 0.2942 0.6907 0.7110 0.067 Uiso 1 1 calc R
H25B H 0.2357 0.7011 0.6267 0.067 Uiso 1 1 calc R
C25B C 0.3359(4) 0.7349(3) 0.3961(4) 0.0514(16) Uani 1 1 d .
H25C H 0.3168 0.7332 0.4510 0.062 Uiso 1 1 calc R
H25D H 0.2851 0.7360 0.3552 0.062 Uiso 1 1 calc R
C26A C 0.3375(4) 0.7516(3) 0.6454(4) 0.0498(16) Uani 1 1 d .
H26A H 0.3373 0.7609 0.5871 0.060 Uiso 1 1 calc R
H26B H 0.3060 0.7786 0.6719 0.060 Uiso 1 1 calc R
C26B C 0.3891(4) 0.7835(3) 0.3891(4) 0.0485(16) Uani 1 1 d .
H26C H 0.4082 0.7852 0.3341 0.058 Uiso 1 1 calc R
H26D H 0.3543 0.8144 0.3966 0.058 Uiso 1 1 calc R
C27A C 0.4693(4) 0.7966(2) 0.6794(4) 0.0472(15) Uani 1 1 d .
H27A H 0.4388 0.8250 0.7036 0.057 Uiso 1 1 calc R
H27B H 0.4739 0.8052 0.6216 0.057 Uiso 1 1 calc R
C27B C 0.5328(4) 0.8112(2) 0.4239(4) 0.0459(15) Uani 1 1 d .
H27C H 0.5219 0.8487 0.4272 0.055 Uiso 1 1 calc R
H27D H 0.5385 0.8025 0.3663 0.055 Uiso 1 1 calc R
C28A C 0.5578(4) 0.7900(2) 0.7260(4) 0.0440(14) Uani 1 1 d .
H28A H 0.5918 0.8218 0.7218 0.053 Uiso 1 1 calc R
H28B H 0.5537 0.7829 0.7844 0.053 Uiso 1 1 calc R
C28B C 0.6147(4) 0.7973(2) 0.4779(4) 0.0451(15) Uani 1 1 d .
H28C H 0.6636 0.8156 0.4591 0.054 Uiso 1 1 calc R
H28D H 0.6104 0.8071 0.5353 0.054 Uiso 1 1 calc R
I1 I 1.10723(2) 0.70321(2) 0.80020(2) 0.03291(11) Uani 1 1 d .

loop_
_atom_site_aniso_label
_atom_site_aniso_U_11
_atom_site_aniso_U_22
_atom_site_aniso_U_33
_atom_site_aniso_U_23
_atom_site_aniso_U_13
_atom_site_aniso_U_12
K1 0.0251(5) 0.0414(6) 0.0419(7) -0.0011(5) 0.0030(5) 0.0019(5)
O1A 0.031(2) 0.033(2) 0.051(2) 0.0132(18) -0.0037(17) -0.0083(16)
O1B 0.0299(19) 0.0303(19) 0.050(2) -0.0080(17) 0.0003(17) -0.0005(15)
O2A 0.0330(19) 0.0305(18) 0.0232(18) -0.0009(14) -0.0001(14) -0.0035(15)
O2B 0.0307(19) 0.040(2) 0.031(2) -0.0112(16) 0.0097(15) -0.0094(16)
O3A 0.077(3) 0.028(2) 0.067(3) -0.006(2) -0.004(3) 0.011(2)
O3B 0.056(3) 0.036(2) 0.065(3) 0.009(2) 0.019(2) 0.009(2)
O4A 0.051(3) 0.055(3) 0.112(5) 0.015(3) 0.017(3) 0.020(2)
O4B 0.120(6) 0.107(5) 0.085(5) -0.022(4) -0.039(4) 0.074(5)
O5A 0.078(4) 0.058(3) 0.073(4) 0.000(3) 0.026(3) -0.033(3)
O5B 0.077(4) 0.104(5) 0.124(6) -0.006(4) 0.048(4) -0.051(4)
O6A 0.035(2) 0.047(3) 0.091(4) -0.016(3) 0.002(2) -0.010(2)
O6B 0.078(4) 0.146(7) 0.110(5) 0.023(5) -0.011(4) -0.080(5)
O7B 0.0265(18) 0.0235(17) 0.047(2) -0.0017(16) -0.0010(16) -0.0030(14)
O8B 0.029(2) 0.050(2) 0.042(2) 0.0007(18) 0.0023(17) -0.0050(17)
O9B 0.035(2) 0.056(3) 0.061(3) 0.004(2) 0.006(2) 0.003(2)
O10B 0.034(2) 0.059(3) 0.037(2) -0.0007(19) -0.0039(17) 0.0097(19)
O11B 0.0278(19) 0.0259(18) 0.047(2) 0.0029(16) -0.0023(16) 0.0018(15)
O33 0.0287(19) 0.0275(18) 0.052(2) 0.0044(17) -0.0098(17) -0.0070(15)
O36 0.034(2) 0.050(2) 0.052(3) 0.004(2) -0.0028(19) -0.0147(19)
O39 0.035(2) 0.061(3) 0.045(2) -0.001(2) 0.0112(18) 0.000(2)
O42 0.035(2) 0.054(3) 0.045(2) 0.000(2) 0.0017(18) 0.0062(19)
O45 0.0286(19) 0.0318(19) 0.043(2) -0.0048(16) -0.0044(16) 0.0047(15)
N1A 0.027(2) 0.028(2) 0.039(2) 0.0066(19) -0.0021(19) -0.0050(18)
N1B 0.029(2) 0.028(2) 0.037(2) -0.0063(18) -0.0046(19) 0.0002(18)
N2A 0.029(2) 0.027(2) 0.047(3) 0.007(2) -0.004(2) -0.0042(18)
N2B 0.028(2) 0.023(2) 0.043(3) -0.0041(18) -0.0035(19) 0.0014(17)
N3A 0.029(2) 0.030(2) 0.023(2) 0.0019(17) -0.0015(17) -0.0065(18)
N3B 0.027(2) 0.027(2) 0.023(2) -0.0025(16) 0.0037(16) -0.0047(17)
N4A 0.036(2) 0.026(2) 0.019(2) -0.0037(16) 0.0018(17) -0.0046(17)
N4B 0.027(2) 0.032(2) 0.025(2) -0.0039(17) 0.0022(17) -0.0042(17)
N5A 0.061(4) 0.033(3) 0.055(3) -0.001(2) 0.007(3) 0.013(3)
N5B 0.060(4) 0.059(4) 0.050(3) 0.009(3) 0.012(3) 0.027(3)
N6A 0.038(3) 0.037(3) 0.063(4) -0.016(3) 0.013(3) -0.010(2)
N6B 0.051(4) 0.067(4) 0.096(5) 0.019(4) 0.009(4) -0.029(3)
C1A 0.029(3) 0.029(3) 0.036(3) 0.006(2) -0.002(2) -0.007(2)
C1B 0.028(3) 0.028(3) 0.036(3) 0.003(2) 0.005(2) 0.000(2)
C2A 0.024(2) 0.025(2) 0.030(3) -0.002(2) 0.002(2) -0.0003(19)
C2B 0.025(2) 0.024(2) 0.025(2) -0.0026(19) -0.0011(19) -0.0021(19)
C3A 0.035(3) 0.027(3) 0.035(3) 0.005(2) 0.003(2) -0.001(2)
C3B 0.025(3) 0.025(2) 0.039(3) 0.006(2) 0.006(2) -0.002(2)
C4A 0.038(3) 0.035(3) 0.031(3) 0.000(2) -0.002(2) -0.003(2)
C4B 0.029(3) 0.029(3) 0.038(3) 0.008(2) 0.005(2) 0.000(2)
C5A 0.047(3) 0.030(3) 0.039(3) -0.006(2) 0.004(3) 0.000(2)
C5B 0.031(3) 0.032(3) 0.047(3) 0.005(2) 0.013(2) 0.002(2)
C6A 0.046(3) 0.031(3) 0.038(3) 0.002(2) 0.004(3) 0.010(2)
C6B 0.034(3) 0.040(3) 0.043(3) 0.012(3) 0.012(3) 0.012(2)
C7A 0.035(3) 0.047(3) 0.046(3) 0.006(3) -0.001(3) 0.005(3)
C7B 0.041(3) 0.052(4) 0.042(3) 0.005(3) 0.003(3) 0.010(3)
C8A 0.035(3) 0.031(3) 0.049(3) 0.010(2) -0.002(3) -0.003(2)
C8B 0.033(3) 0.040(3) 0.046(3) -0.002(3) 0.001(3) 0.005(2)
C9A 0.026(2) 0.025(2) 0.027(2) -0.006(2) 0.005(2) 0.0007(19)
C9B 0.022(2) 0.026(2) 0.034(3) 0.005(2) -0.001(2) -0.0001(19)
C10A 0.033(3) 0.027(2) 0.030(3) -0.003(2) 0.002(2) 0.000(2)
C10B 0.031(3) 0.043(3) 0.038(3) 0.017(2) 0.009(2) 0.008(2)
C11A 0.042(3) 0.029(3) 0.036(3) -0.002(2) 0.011(2) 0.000(2)
C11B 0.032(3) 0.044(3) 0.049(4) 0.013(3) 0.007(3) -0.004(3)
C12A 0.029(3) 0.027(3) 0.050(3) -0.014(2) 0.014(2) -0.003(2)
C12B 0.033(3) 0.045(3) 0.064(4) 0.015(3) 0.001(3) -0.013(3)
C13A 0.026(3) 0.042(3) 0.043(3) -0.011(3) -0.003(2) -0.002(2)
C13B 0.037(3) 0.041(3) 0.059(4) 0.002(3) -0.011(3) -0.010(3)
C14A 0.033(3) 0.031(3) 0.032(3) -0.001(2) -0.005(2) -0.003(2)
C14B 0.032(3) 0.040(3) 0.040(3) -0.003(2) -0.004(2) -0.005(2)
C15A 0.027(3) 0.031(3) 0.028(3) 0.004(2) 0.002(2) -0.003(2)
C15B 0.024(2) 0.029(3) 0.029(3) 0.000(2) 0.001(2) -0.003(2)
C16A 0.028(3) 0.029(3) 0.024(2) 0.000(2) 0.003(2) -0.008(2)
C16B 0.028(3) 0.026(2) 0.027(2) -0.004(2) 0.003(2) -0.002(2)
C17A 0.030(3) 0.026(2) 0.032(3) -0.001(2) 0.003(2) -0.004(2)
C17B 0.029(3) 0.021(2) 0.033(3) -0.002(2) 0.003(2) -0.0015(19)
C18A 0.024(3) 0.036(3) 0.035(3) -0.002(2) 0.003(2) -0.002(2)
C18B 0.024(2) 0.030(3) 0.030(3) 0.000(2) -0.003(2) 0.003(2)
C19A 0.025(3) 0.033(3) 0.039(3) 0.001(2) -0.003(2) -0.007(2)
C19B 0.022(2) 0.030(3) 0.037(3) -0.002(2) 0.004(2) -0.003(2)
C20A 0.031(3) 0.025(2) 0.042(3) 0.001(2) 0.002(2) -0.003(2)
C20B 0.029(3) 0.024(2) 0.039(3) -0.003(2) 0.003(2) 0.000(2)
C21A 0.037(3) 0.030(3) 0.058(4) 0.005(3) -0.008(3) -0.010(2)
C21B 0.033(3) 0.026(3) 0.045(3) 0.000(2) 0.007(2) -0.006(2)
C22A 0.043(4) 0.053(4) 0.050(4) 0.008(3) -0.003(3) -0.016(3)
C22B 0.037(3) 0.033(3) 0.055(4) -0.009(3) 0.004(3) -0.008(2)
C23A 0.031(3) 0.060(4) 0.057(4) 0.005(3) -0.003(3) -0.015(3)
C23B 0.031(3) 0.060(4) 0.040(3) 0.003(3) -0.003(2) -0.013(3)
C24A 0.034(3) 0.078(5) 0.046(4) 0.007(3) 0.001(3) -0.017(3)
C24B 0.031(3) 0.074(5) 0.052(4) 0.011(3) -0.002(3) -0.014(3)
C25A 0.029(3) 0.090(5) 0.048(4) -0.008(4) 0.003(3) 0.003(3)
C25B 0.035(3) 0.067(4) 0.050(4) -0.005(3) 0.001(3) 0.013(3)
C26A 0.029(3) 0.068(4) 0.052(4) -0.006(3) 0.000(3) 0.015(3)
C26B 0.034(3) 0.063(4) 0.046(4) 0.007(3) -0.004(3) 0.012(3)
C27A 0.046(4) 0.041(3) 0.054(4) -0.008(3) 0.003(3) 0.012(3)
C27B 0.045(4) 0.033(3) 0.057(4) 0.003(3) -0.003(3) 0.004(3)
C28A 0.044(3) 0.034(3) 0.051(4) -0.008(3) -0.003(3) 0.007(3)
C28B 0.042(3) 0.026(3) 0.064(4) 0.000(3) -0.006(3) 0.004(2)
I1 0.02946(18) 0.03585(19) 0.03325(19) -0.00073(14) 0.00291(13) -0.00751(14)

loop_
_atom_type_symbol
_atom_type_description
_atom_type_scat_dispersion_real
_atom_type_scat_dispersion_imag
_atom_type_scat_source
C C 0.0181 0.0091 'International Tables Vol C Tables 4.2.6.8 and 6.1.1.4'
H H 0.0000 0.0000 'International Tables Vol C Tables 4.2.6.8 and 6.1.1.4'
I I -0.3257 6.8362 'International Tables Vol C Tables 4.2.6.8 and 6.1.1.4'
K K 0.3868 1.0657 'International Tables Vol C Tables 4.2.6.8 and 6.1.1.4'
N N 0.0311 0.0180 'International Tables Vol C Tables 4.2.6.8 and 6.1.1.4'
O O 0.0492 0.0322 'International Tables Vol C Tables 4.2.6.8 and 6.1.1.4'

loop_
_exptl_crystal_face_index_h
_exptl_crystal_face_index_k
_exptl_crystal_face_index_l
_exptl_crystal_face_perp_dist
_exptl_oxdiff_crystal_face_indexfrac_h
_exptl_oxdiff_crystal_face_indexfrac_k
_exptl_oxdiff_crystal_face_indexfrac_l
_exptl_oxdiff_crystal_face_x
_exptl_oxdiff_crystal_face_y
_exptl_oxdiff_crystal_face_z
3 -16 -2 0.0183 2.9995 -15.9997 -2.0000 -0.2121 0.4618 0.8919
4 3 -10 0.0969 4.0003 2.9993 -9.9999 -0.3959 0.8288 -0.4273
10 3 2 0.0066 10.0004 2.9990 2.0002 -1.0073 -0.3082 -0.0058
-10 -2 -2 0.0197 -10.0003 -1.9990 -2.0002 1.0022 0.2894 -0.0517
-2 16 0 0.0140 -1.9995 15.9996 0.0000 0.1161 -0.2862 -0.9407
2 -16 -1 0.0198 1.9995 -15.9996 -1.0000 -0.1147 0.3775 0.9110
-4 0 10 0.0763 -4.0002 0.0006 9.9999 0.3806 -0.8851 0.2549

loop_
_geom_angle_atom_site_label_1
_geom_angle_atom_site_label_2
_geom_angle_atom_site_label_3
_geom_angle
O7B K1 O8B 56.45(11)
O7B K1 O9B 88.06(12)
O7B K1 O10B 99.63(11)
O7B K1 O11B 52.94(10)
O7B K1 O33 79.43(12)
O7B K1 O36 89.27(12)
O7B K1 O42 155.96(12)
O7B K1 O45 102.59(11)
O7B K1 C18B 42.53(11)
O7B K1 C19B 23.04(11)
O8B K1 O9B 54.72(12)
O8B K1 O10B 105.14(12)
O8B K1 O36 64.58(12)
O8B K1 O42 146.10(12)
O8B K1 O45 154.85(11)
O8B K1 C18B 97.52(12)
O8B K1 C19B 79.23(12)
O9B K1 C18B 105.05(12)
O9B K1 C19B 106.02(13)
O10B K1 O9B 55.00(12)
O10B K1 O42 83.16(12)
O10B K1 C18B 78.42(12)
O10B K1 C19B 97.97(12)
O11B K1 O8B 97.32(11)
O11B K1 O9B 85.60(12)
O11B K1 O10B 55.48(11)
O11B K1 O33 99.30(11)
O11B K1 O36 140.23(12)
O11B K1 O42 113.70(12)
O11B K1 O45 76.07(11)
O11B K1 C18B 23.64(11)
O11B K1 C19B 43.10(11)
O33 K1 O8B 104.85(12)
O33 K1 O9B 159.55(13)
O33 K1 O10B 142.86(12)
O33 K1 O36 56.81(11)
O33 K1 O42 84.08(12)
O33 K1 O45 53.75(11)
O33 K1 C18B 76.39(12)
O33 K1 C19B 66.91(13)
O36 K1 O9B 107.38(12)
O36 K1 O10B 159.48(12)
O36 K1 O42 96.25(13)
O36 K1 O45 104.97(12)
O36 K1 C18B 119.36(12)
O36 K1 C19B 97.32(13)
O39 K1 O7B 142.64(13)
O39 K1 O8B 89.90(12)
O39 K1 O9B 83.81(13)
O39 K1 O10B 105.11(13)
O39 K1 O11B 160.46(13)
O39 K1 O33 96.33(13)
O39 K1 O36 59.07(13)
O39 K1 O42 56.35(13)
O39 K1 O45 104.39(12)
O39 K1 C18B 170.69(13)
O39 K1 C19B 156.39(14)
O42 K1 O9B 112.28(12)
O42 K1 C18B 116.38(13)
O42 K1 C19B 133.01(13)
O45 K1 O9B 146.01(12)
O45 K1 O10B 91.19(11)
O45 K1 O42 53.37(11)
O45 K1 C18B 66.68(12)
O45 K1 C19B 79.66(12)
C18B K1 C19B 23.91(12)
C19B O7B K1 102.3(3)
C19B O7B C21B 119.2(4)
C21B O7B K1 106.1(3)
C22B O8B K1 118.9(3)
C23B O8B K1 121.8(4)
C23B O8B C22B 112.9(5)
C24B O9B K1 98.6(4)
C25B O9B K1 99.5(4)
C25B O9B C24B 113.6(5)
C26B O10B K1 118.9(4)
C27B O10B K1 119.3(3)
C27B O10B C26B 110.8(5)
C18B O11B K1 100.5(3)
C18B O11B C28B 116.7(4)
C28B O11B K1 111.5(4)
C19A O33 K1 122.4(3)
C19A O33 C21A 116.6(4)
C21A O33 K1 120.8(3)
C22A O36 K1 113.9(3)
C22A O36 C23A 113.2(5)
C23A O36 K1 107.8(4)
C24A O39 K1 121.8(4)
C25A O39 K1 120.0(4)
C25A O39 C24A 111.5(5)
C26A O42 K1 97.8(3)
C27A O42 K1 100.3(3)
C27A O42 C26A 112.6(5)
C18A O45 K1 120.3(3)
C18A O45 C28A 116.3(4)
C28A O45 K1 120.8(3)
C1A N1A C15A 125.9(4)
C1B N1B C15B 128.4(5)
C1A N2A C3A 127.6(5)
C1B N2B C3B 128.5(5)
C2A N3A C16A 124.4(4)
C2B N3B C16B 120.5(4)
C2A N4A C9A 126.3(4)
C2B N4B C9B 127.3(4)
O3A N5A C6A 117.9(6)
O4A N5A O3A 123.8(5)
O4A N5A C6A 118.2(6)
O3B N5B O4B 123.5(6)
O3B N5B C6B 118.5(6)
O4B N5B C6B 117.9(6)
O5A N6A O6A 124.3(5)
O5A N6A C12A 119.1(5)
O6A N6A C12A 116.6(6)
O5B N6B O6B 124.3(7)
O5B N6B C12B 118.4(7)
O6B N6B C12B 117.3(7)
O1A C1A N1A 124.8(5)
O1A C1A N2A 123.2(5)
N1A C1A N2A 112.0(4)
O1B C1B N1B 124.4(5)
O1B C1B N2B 124.6(5)
N1B C1B N2B 111.0(5)
O2A C2A N3A 123.4(5)
O2A C2A N4A 123.5(5)
N3A C2A N4A 113.1(4)
O2B C2B N3B 123.2(4)
O2B C2B N4B 123.4(5)
N3B C2B N4B 113.4(4)
N2A C3A C4A 123.9(5)
N2A C3A C8A 117.1(5)
C4A C3A C8A 118.9(5)
C4B C3B N2B 124.3(5)
C4B C3B C8B 119.4(5)
C8B C3B N2B 116.3(5)
C5A C4A C3A 119.3(5)
C5B C4B C3B 120.0(5)
C6A C5A C4A 119.6(5)
C6B C5B C4B 119.0(6)
C5A C6A N5A 118.6(5)
C7A C6A N5A 119.4(5)
C7A C6A C5A 122.1(5)
C5B C6B N5B 119.2(6)
C5B C6B C7B 122.2(5)
C7B C6B N5B 118.7(6)
C8A C7A C6A 118.7(6)
C8B C7B C6B 118.3(6)
C7A C8A C3A 121.4(5)
C7B C8B C3B 121.0(6)
N4A C9A C10A 124.3(5)
N4A C9A C14A 115.8(5)
C10A C9A C14A 119.8(5)
N4B C9B C10B 123.4(5)
N4B C9B C14B 116.2(5)
C10B C9B C14B 120.4(5)
C11A C10A C9A 120.1(5)
C11B C10B C9B 117.9(6)
C12A C11A C10A 119.2(5)
C12B C11B C10B 120.2(6)
C11A C12A N6A 118.3(5)
C13A C12A N6A 120.1(5)
C13A C12A C11A 121.7(5)
C11B C12B N6B 118.4(7)
C13B C12B N6B 119.3(6)
C13B C12B C11B 122.3(5)
C12A C13A C14A 119.8(5)
C12B C13B C14B 118.7(6)
C13A C14A C9A 119.4(5)
C13B C14B C9B 120.5(6)
C16A C15A N1A 119.2(5)
C16A C15A C20A 119.1(5)
C20A C15A N1A 121.7(5)
N1B C15B C20B 124.4(5)
C16B C15B N1B 116.6(4)
C16B C15B C20B 118.9(5)
C15A C16A N3A 118.6(5)
C17A C16A N3A 121.3(5)
C17A C16A C15A 120.1(5)
C15B C16B N3B 120.1(5)
C15B C16B C17B 120.9(5)
C17B C16B N3B 118.9(4)
C18A C17A C16A 120.5(5)
C18B C17B C16B 119.6(5)
O45 C18A C19A 116.1(5)
C17A C18A O45 123.9(5)
C17A C18A C19A 119.9(5)
O11B C18B K1 55.8(2)
O11B C18B C19B 115.1(4)
C17B C18B K1 135.8(4)
C17B C18B O11B 124.6(5)
C17B C18B C19B 120.3(5)
C19B C18B K1 78.5(3)
O33 C19A C18A 117.1(5)
O33 C19A C20A 123.2(5)
C20A C19A C18A 119.6(5)
O7B C19B K1 54.6(2)
O7B C19B C18B 113.5(4)
O7B C19B C20B 126.6(5)
C18B C19B K1 77.6(3)
C20B C19B K1 137.0(4)
C20B C19B C18B 119.8(5)
C19A C20A C15A 120.6(5)
C19B C20B C15B 120.4(5)
O33 C21A C22A 107.8(5)
O7B C21B K1 50.9(2)
O7B C21B C22B 106.0(5)
C22B C21B K1 87.9(3)
O36 C22A C21A 108.2(5)
O8B C22B C21B 109.5(5)
O36 C23A C24A 114.5(6)
O8B C23B C24B 108.1(5)
O39 C24A C23A 109.8(5)
O9B C24B C23B 107.5(5)
O39 C25A C26A 110.0(5)
O9B C25B C26B 109.4(5)
O42 C26A K1 58.6(3)
O42 C26A C25A 108.8(5)
C25A C26A K1 87.3(4)
O10B C26B C25B 109.7(5)
O42 C27A C28A 108.2(5)
O10B C27B C28B 109.3(5)
O45 C28A C27A 106.4(5)
O11B C28B C27B 106.3(5)

loop_
_geom_bond_atom_site_label_1
_geom_bond_atom_site_label_2
_geom_bond_distance
K1 O7B 2.846(4)
K1 O8B 2.879(4)
K1 O9B 3.078(5)
K1 O10B 2.977(5)
K1 O11B 2.860(4)
K1 O33 2.875(4)
K1 O36 2.941(4)
K1 O39 2.836(4)
K1 O42 3.025(4)
K1 O45 2.967(4)
K1 C18B 3.399(5)
K1 C19B 3.411(5)
O1A C1A 1.220(6)
O1B C1B 1.214(7)
O2A C2A 1.232(6)
O2B C2B 1.232(6)
O3A N5A 1.237(7)
O3B N5B 1.209(8)
O4A N5A 1.229(8)
O4B N5B 1.233(9)
O5A N6A 1.216(8)
O5B N6B 1.225(10)
O6A N6A 1.226(7)
O6B N6B 1.229(10)
O7B C19B 1.366(6)
O7B C21B 1.430(6)
O8B C22B 1.423(7)
O8B C23B 1.422(7)
O9B C24B 1.406(8)
O9B C25B 1.406(8)
O10B C26B 1.430(7)
O10B C27B 1.423(8)
O11B C18B 1.386(6)
O11B C28B 1.438(7)
O33 C19A 1.371(6)
O33 C21A 1.434(7)
O36 C22A 1.406(8)
O36 C23A 1.434(7)
O39 C24A 1.431(8)
O39 C25A 1.414(8)
O42 C26A 1.416(7)
O42 C27A 1.415(8)
O45 C18A 1.388(6)
O45 C28A 1.437(7)
N1A C1A 1.367(7)
N1A C15A 1.404(7)
N1B C1B 1.374(7)
N1B C15B 1.404(7)
N2A C1A 1.387(7)
N2A C3A 1.389(7)
N2B C1B 1.382(7)
N2B C3B 1.399(7)
N3A C2A 1.360(6)
N3A C16A 1.422(6)
N3B C2B 1.363(6)
N3B C16B 1.417(6)
N4A C2A 1.370(6)
N4A C9A 1.391(6)
N4B C2B 1.375(6)
N4B C9B 1.385(6)
N5A C6A 1.463(7)
N5B C6B 1.469(8)
N6A C12A 1.469(7)
N6B C12B 1.465(8)
C3A C4A 1.398(8)
C3A C8A 1.409(8)
C3B C4B 1.390(8)
C3B C8B 1.391(8)
C4A C5A 1.391(8)
C4B C5B 1.388(8)
C5A C6A 1.381(9)
C5B C6B 1.371(9)
C6A C7A 1.373(9)
C6B C7B 1.386(9)
C7A C8A 1.364(8)
C7B C8B 1.375(8)
C9A C10A 1.393(7)
C9A C14A 1.396(7)
C9B C10B 1.409(8)
C9B C14B 1.411(8)
C10A C11A 1.385(8)
C10B C11B 1.403(8)
C11A C12A 1.380(8)
C11B C12B 1.382(9)
C12A C13A 1.365(9)
C12B C13B 1.377(10)
C13A C14A 1.395(8)
C13B C14B 1.380(8)
C15A C16A 1.396(7)
C15A C20A 1.401(7)
C15B C16B 1.393(7)
C15B C20B 1.407(7)
C16A C17A 1.386(7)
C16B C17B 1.393(7)
C17A C18A 1.376(7)
C17B C18B 1.379(7)
C18A C19A 1.403(8)
C18B C19B 1.410(7)
C19A C20A 1.376(8)
C19B C20B 1.376(7)
C21A C22A 1.507(8)
C21B C22B 1.498(8)
C23A C24A 1.490(10)
C23B C24B 1.488(10)
C25A C26A 1.490(10)
C25B C26B 1.495(10)
C27A C28A 1.499(9)
C27B C28B 1.500(9)

loop_
_geom_torsion_atom_site_label_1
_geom_torsion_atom_site_label_2
_geom_torsion_atom_site_label_3
_geom_torsion_atom_site_label_4
_geom_torsion
K1 O7B C19B C18B -53.3(5)
K1 O7B C19B C20B 126.1(5)
K1 O7B C21B C22B 73.7(4)
K1 O8B C22B C21B 13.7(6)
K1 O8B C23B C24B -10.2(6)
K1 O9B C24B C23B -76.6(5)
K1 O9B C25B C26B 76.5(5)
K1 O10B C26B C25B 8.0(6)
K1 O10B C27B C28B -20.9(6)
K1 O11B C18B C17B -125.8(5)
K1 O11B C18B C19B 54.3(5)
K1 O11B C28B C27B -70.3(6)
K1 O33 C19A C18A 31.6(7)
K1 O33 C19A C20A -148.2(4)
K1 O33 C21A C22A -38.7(6)
K1 O36 C22A C21A -57.4(6)
K1 O36 C23A C24A -58.1(6)
K1 O39 C24A C23A -21.8(7)
K1 O39 C25A C26A 6.4(7)
K1 O42 C26A C25A 74.5(5)
K1 O42 C27A C28A -79.7(5)
K1 O45 C18A C17A 158.2(4)
K1 O45 C18A C19A -20.3(6)
K1 O45 C28A C27A -3.3(7)
K1 C18B C19B O7B 42.0(4)
K1 C18B C19B C20B -137.5(5)
K1 C19B C20B C15B -104.3(6)
K1 C21B C22B O8B -9.8(4)
O3A N5A C6A C5A -13.6(9)
O3A N5A C6A C7A 165.7(6)
O3B N5B C6B C5B -6.8(9)
O3B N5B C6B C7B 172.9(6)
O4A N5A C6A C5A 169.0(6)
O4A N5A C6A C7A -11.6(9)
O4B N5B C6B C5B 170.0(7)
O4B N5B C6B C7B -10.2(10)
O5A N6A C12A C11A -2.9(8)
O5A N6A C12A C13A 176.1(6)
O5B N6B C12B C11B 10.2(11)
O5B N6B C12B C13B -170.3(8)
O6A N6A C12A C11A 178.0(5)
O6A N6A C12A C13A -3.0(7)
O6B N6B C12B C11B -171.6(8)
O6B N6B C12B C13B 7.9(11)
O7B C19B C20B C15B -179.2(5)
O7B C21B C22B O8B -58.0(6)
O8B C23B C24B O9B 63.1(6)
O9B C25B C26B O10B -61.2(7)
O10B C27B C28B O11B 58.3(7)
O11B C18B C19B K1 -43.3(4)
O11B C18B C19B O7B -1.3(7)
O11B C18B C19B C20B 179.2(5)
O33 C19A C20A C15A -176.1(5)
O33 C21A C22A O36 62.5(7)
O36 C23A C24A O39 55.3(7)
O39 C25A C26A K1 -4.5(5)
O39 C25A C26A O42 -60.0(7)
O42 C27A C28A O45 57.8(7)
O45 C18A C19A O33 -6.1(7)
O45 C18A C19A C20A 173.7(5)
N1A C15A C16A N3A -8.8(7)
N1A C15A C16A C17A 172.9(5)
N1A C15A C20A C19A -176.2(5)
N1B C15B C16B N3B -0.9(7)
N1B C15B C16B C17B -177.8(5)
N1B C15B C20B C19B 177.4(5)
N2A C3A C4A C5A 177.8(5)
N2A C3A C8A C7A -177.2(6)
N2B C3B C4B C5B -177.5(5)
N2B C3B C8B C7B 178.2(5)
N3A C16A C17A C18A -175.7(5)
N3B C16B C17B C18B -176.7(5)
N4A C9A C10A C11A 178.3(5)
N4A C9A C14A C13A -178.0(5)
N4B C9B C10B C11B 176.5(5)
N4B C9B C14B C13B -175.8(5)
N5A C6A C7A C8A -179.9(6)
N5B C6B C7B C8B -177.1(6)
N6A C12A C13A C14A -178.2(5)
N6B C12B C13B C14B -178.8(6)
C1A N1A C15A C16A 159.2(5)
C1A N1A C15A C20A -24.6(8)
C1A N2A C3A C4A 12.3(9)
C1A N2A C3A C8A -170.5(6)
C1B N1B C15B C16B -153.0(5)
C1B N1B C15B C20B 30.0(8)
C1B N2B C3B C4B 18.3(8)
C1B N2B C3B C8B -162.4(5)
C2A N3A C16A C15A 126.3(5)
C2A N3A C16A C17A -55.3(7)
C2A N4A C9A C10A 21.9(8)
C2A N4A C9A C14A -160.5(5)
C2B N3B C16B C15B 85.1(6)
C2B N3B C16B C17B -98.0(6)
C2B N4B C9B C10B 5.4(8)
C2B N4B C9B C14B -177.3(5)
C3A N2A C1A O1A 4.2(9)
C3A N2A C1A N1A -176.8(5)
C3A C4A C5A C6A -1.4(8)
C3B N2B C1B O1B -5.4(9)
C3B N2B C1B N1B 174.4(5)
C3B C4B C5B C6B -1.1(8)
C4A C3A C8A C7A 0.1(9)
C4A C5A C6A N5A -179.3(5)
C4A C5A C6A C7A 1.3(9)
C4B C3B C8B C7B -2.5(9)
C4B C5B C6B N5B 177.8(5)
C4B C5B C6B C7B -1.9(9)
C5A C6A C7A C8A -0.5(9)
C5B C6B C7B C8B 2.6(9)
C6A C7A C8A C3A -0.2(9)
C6B C7B C8B C3B -0.4(9)
C8A C3A C4A C5A 0.7(8)
C8B C3B C4B C5B 3.2(8)
C9A N4A C2A O2A -3.7(8)
C9A N4A C2A N3A 174.1(4)
C9A C10A C11A C12A -0.4(8)
C9B N4B C2B O2B 1.6(8)
C9B N4B C2B N3B -178.9(4)
C9B C10B C11B C12B -0.2(8)
C10A C9A C14A C13A -0.3(8)
C10A C11A C12A N6A 178.6(5)
C10A C11A C12A C13A -0.4(8)
C10B C9B C14B C13B 1.6(8)
C10B C11B C12B N6B 179.7(6)
C10B C11B C12B C13B 0.2(10)
C11A C12A C13A C14A 0.8(8)
C11B C12B C13B C14B 0.7(10)
C12A C13A C14A C9A -0.5(8)
C12B C13B C14B C9B -1.6(9)
C14A C9A C10A C11A 0.7(8)
C14B C9B C10B C11B -0.7(8)
C15A N1A C1A O1A -9.0(9)
C15A N1A C1A N2A 172.0(5)
C15A C16A C17A C18A 2.6(8)
C15B N1B C1B O1B -7.0(9)
C15B N1B C1B N2B 173.1(5)
C15B C16B C17B C18B 0.3(8)
C16A N3A C2A O2A -5.2(8)
C16A N3A C2A N4A 177.0(4)
C16A C15A C20A C19A 0.1(8)
C16A C17A C18A O45 -176.9(5)
C16A C17A C18A C19A 1.5(8)
C16B N3B C2B O2B -8.9(7)
C16B N3B C2B N4B 171.7(4)
C16B C15B C20B C19B 0.4(8)
C16B C17B C18B K1 106.1(5)
C16B C17B C18B O11B -179.5(5)
C16B C17B C18B C19B 0.4(8)
C17A C18A C19A O33 175.3(5)
C17A C18A C19A C20A -4.9(8)
C17B C18B C19B K1 136.8(5)
C17B C18B C19B O7B 178.9(5)
C17B C18B C19B C20B -0.6(8)
C18A O45 C28A C27A -165.3(5)
C18A C19A C20A C15A 4.1(8)
C18B O11B C28B C27B 174.9(5)
C18B C19B C20B C15B 0.2(8)
C19A O33 C21A C22A 146.8(5)
C19B O7B C21B K1 114.6(5)
C19B O7B C21B C22B -171.7(5)
C20A C15A C16A N3A 174.9(5)
C20A C15A C16A C17A -3.4(8)
C20B C15B C16B N3B 176.3(5)
C20B C15B C16B C17B -0.7(8)
C21A O33 C19A C18A -153.9(5)
C21A O33 C19A C20A 26.3(8)
C21B O7B C19B K1 -116.6(5)
C21B O7B C19B C18B -169.9(5)
C21B O7B C19B C20B 9.5(8)
C22A O36 C23A C24A 68.8(7)
C22B O8B C23B C24B -161.7(5)
C23A O36 C22A C21A 179.0(5)
C23B O8B C22B C21B 166.1(5)
C24A O39 C25A C26A 158.2(5)
C24B O9B C25B C26B -179.7(5)
C25A O39 C24A C23A -173.0(5)
C25B O9B C24B C23B 179.0(5)
C26A O42 C27A C28A 177.3(5)
C26B O10B C27B C28B -164.5(5)
C27A O42 C26A K1 104.6(5)
C27A O42 C26A C25A 179.2(5)
C27B O10B C26B C25B 151.8(5)
C28A O45 C18A C17A -39.7(7)
C28A O45 C18A C19A 141.8(5)
C28B O11B C18B K1 120.7(5)
C28B O11B C18B C17B -5.1(8)
C28B O11B C18B C19B 175.1(5)

loop_
_smtbx_masks_void_nr
_smtbx_masks_void_average_x
_smtbx_masks_void_average_y
_smtbx_masks_void_average_z
_smtbx_masks_void_volume
_smtbx_masks_void_count_electrons
1 0.500 0.000 0.500 185.3 37.2
2 0.500 0.500 0.000 185.3 37.2
